data_4065936
loop_
_publ_author_name
'Lv, Kui'
'Cui, Dongmei'

_publ_section_title
;
 CCC-Pincer Bis(carbene) Lanthanide Dibromides. Catalysis on
 Highlycis-1,4-Selective Polymerization of Isoprene and Active Species
;
_journal_issue 13
_journal_name_full Organometallics
_journal_page_first 2987
_journal_paper_doi 10.1021/om1002039
_journal_volume 29
_journal_year 2010
_chemical_formula_sum 'C44 H57 Br2 Dy N4 O3'
_chemical_formula_weight 1012.26
_chemical_name_systematic
; 
 ? 
;
_space_group_IT_number 2
_symmetry_cell_setting monoclinic
_symmetry_space_group_name_Hall '-P 1'
_symmetry_space_group_name_H-M 'P -1'
_atom_sites_solution_hydrogens geom
_atom_sites_solution_primary direct
_atom_sites_solution_secondary difmap
_audit_creation_method SHELXL-97
_cell_angle_alpha 96.5990(10)
_cell_angle_beta 108.3480(10)
_cell_angle_gamma 108.5830(10)
_cell_formula_units_Z 2
_cell_length_a 12.6752(9)
_cell_length_b 13.6803(9)
_cell_length_c 15.9839(11)
_cell_measurement_temperature 273(2)
_cell_volume 2421.1(3)
_computing_structure_refinement 'SHELXL-97 (Sheldrick, 1997)'
_computing_structure_solution 'SHELXS-97 (Sheldrick, 1990)'
_diffrn_ambient_temperature 273(2)
_diffrn_measured_fraction_theta_full 0.973
_diffrn_measured_fraction_theta_max 0.973
_diffrn_radiation_monochromator graphite
_diffrn_radiation_source 'fine-focus sealed tube'
_diffrn_radiation_type MoK\a
_diffrn_radiation_wavelength 0.71073
_diffrn_reflns_av_R_equivalents 0.0324
_diffrn_reflns_av_sigmaI/netI 0.0801
_diffrn_reflns_limit_h_max 15
_diffrn_reflns_limit_h_min -15
_diffrn_reflns_limit_k_max 16
_diffrn_reflns_limit_k_min -14
_diffrn_reflns_limit_l_max 19
_diffrn_reflns_limit_l_min -19
_diffrn_reflns_number 13555
_diffrn_reflns_theta_full 26.07
_diffrn_reflns_theta_max 26.07
_diffrn_reflns_theta_min 1.38
_exptl_absorpt_coefficient_mu 3.231
_exptl_absorpt_correction_T_max 0.7176
_exptl_absorpt_correction_T_min 0.4758
_exptl_absorpt_correction_type multi-scan
_exptl_crystal_colour yellow
_exptl_crystal_density_diffrn 1.389
_exptl_crystal_density_method 'not measured'
_exptl_crystal_description block
_exptl_crystal_F_000 1018
_exptl_crystal_size_max 0.27
_exptl_crystal_size_mid 0.14
_exptl_crystal_size_min 0.11
_refine_diff_density_max 2.017
_refine_diff_density_min -1.875
_refine_diff_density_rms 0.222
_refine_ls_extinction_method none
_refine_ls_goodness_of_fit_ref 1.074
_refine_ls_hydrogen_treatment constr
_refine_ls_matrix_type full
_refine_ls_number_parameters 493
_refine_ls_number_reflns 9325
_refine_ls_number_restraints 0
_refine_ls_restrained_S_all 1.074
_refine_ls_R_factor_all 0.0958
_refine_ls_R_factor_gt 0.0707
_refine_ls_shift/su_max 0.001
_refine_ls_shift/su_mean 0.000
_refine_ls_structure_factor_coef Fsqd
_refine_ls_weighting_details 'calc w=1/[\s^2^(Fo^2^)+(0.1264P)^2^+10.5463P] where P=(Fo^2^+2Fc^2^)/3'
_refine_ls_weighting_scheme calc
_refine_ls_wR_factor_gt 0.2089
_refine_ls_wR_factor_ref 0.2300
_reflns_number_gt 7083
_reflns_number_total 9325
_reflns_threshold_expression >2sigma(I)
_cod_data_source_file om1002039_si_001.cif
_cod_data_source_block complex_7
_cod_original_sg_symbol_H-M P-1
_cod_database_code 4065936

loop_
_symmetry_equiv_pos_as_xyz
'x, y, z'
'-x, -y, -z'

loop_
_atom_site_label
_atom_site_type_symbol
_atom_site_fract_x
_atom_site_fract_y
_atom_site_fract_z
_atom_site_U_iso_or_equiv
_atom_site_adp_type
_atom_site_occupancy
_atom_site_symmetry_multiplicity
_atom_site_calc_flag
_atom_site_refinement_flags
C1 C 1.0686(11) 1.2784(9) 0.7933(8) 0.048(3) Uani 1 1 d .
H1 H 1.0865 1.3512 0.8050 0.058 Uiso 1 1 calc R
C2 C 1.0792(10) 1.2272(8) 0.7187(8) 0.045(3) Uani 1 1 d .
H2 H 1.1051 1.2658 0.6800 0.054 Uiso 1 1 calc R
C3 C 1.0511(9) 1.1168(8) 0.7007(7) 0.035(2) Uani 1 1 d .
C4 C 1.0587(10) 1.0661(9) 0.6146(7) 0.039(2) Uani 1 1 d .
H4A H 0.9799 1.0150 0.5753 0.046 Uiso 1 1 calc R
H4B H 1.0827 1.1204 0.5830 0.046 Uiso 1 1 calc R
C5 C 1.2491(10) 1.0428(9) 0.6169(8) 0.046(3) Uani 1 1 d .
H5 H 1.2787 1.1021 0.5955 0.055 Uiso 1 1 calc R
C6 C 1.3017(11) 0.9726(10) 0.6381(8) 0.048(3) Uani 1 1 d .
H6 H 1.3731 0.9729 0.6334 0.058 Uiso 1 1 calc R
C7 C 1.1268(9) 0.9217(8) 0.6645(6) 0.032(2) Uani 1 1 d .
C8 C 1.2433(10) 0.8044(9) 0.6897(8) 0.043(3) Uani 1 1 d .
C9 C 1.3239(10) 0.8117(9) 0.7720(10) 0.050(3) Uani 1 1 d .
C10 C 1.3396(11) 0.7176(12) 0.7894(11) 0.063(4) Uani 1 1 d .
H10 H 1.3933 0.7201 0.8456 0.076 Uiso 1 1 calc R
C11 C 1.2778(14) 0.6220(11) 0.7257(15) 0.077(5) Uani 1 1 d .
C12 C 1.1992(15) 0.6204(11) 0.6401(14) 0.080(5) Uani 1 1 d .
H12 H 1.1600 0.5574 0.5952 0.096 Uiso 1 1 calc R
C13 C 1.1793(12) 0.7111(10) 0.6216(10) 0.056(3) Uani 1 1 d .
C14 C 1.0909(14) 0.7064(12) 0.5291(10) 0.078(5) Uani 1 1 d .
H14A H 1.0480 0.6338 0.4953 0.117 Uiso 1 1 calc R
H14B H 1.1340 0.7459 0.4963 0.117 Uiso 1 1 calc R
H14C H 1.0351 0.7366 0.5375 0.117 Uiso 1 1 calc R
C15 C 1.3922(11) 0.9143(11) 0.8445(10) 0.062(3) Uani 1 1 d .
H15A H 1.4405 0.9663 0.8224 0.093 Uiso 1 1 calc R
H15B H 1.4429 0.9020 0.8977 0.093 Uiso 1 1 calc R
H15C H 1.3365 0.9399 0.8595 0.093 Uiso 1 1 calc R
C16 C 1.2968(17) 0.5227(14) 0.7488(17) 0.112(8) Uani 1 1 d .
H16A H 1.3720 0.5240 0.7463 0.168 Uiso 1 1 calc R
H16B H 1.2328 0.4610 0.7058 0.168 Uiso 1 1 calc R
H16C H 1.2976 0.5202 0.8087 0.168 Uiso 1 1 calc R
C17 C 1.0316(10) 1.2206(8) 0.8494(7) 0.041(2) Uani 1 1 d .
H17 H 1.0240 1.2545 0.8998 0.049 Uiso 1 1 calc R
C18 C 1.0049(9) 1.1117(8) 0.8330(6) 0.032(2) Uani 1 1 d .
C19 C 0.9716(9) 1.0539(8) 0.9022(6) 0.035(2) Uani 1 1 d .
H19A H 1.0314 1.0247 0.9283 0.042 Uiso 1 1 calc R
H19B H 0.9737 1.1048 0.9509 0.042 Uiso 1 1 calc R
C20 C 0.7591(10) 0.9643(9) 0.8939(8) 0.044(3) Uani 1 1 d .
H20 H 0.7582 1.0176 0.9351 0.053 Uiso 1 1 calc R
C21 C 0.6709(10) 0.8693(9) 0.8508(7) 0.042(2) Uani 1 1 d .
H21 H 0.5966 0.8437 0.8562 0.050 Uiso 1 1 calc R
C22 C 0.8236(8) 0.8771(7) 0.8051(6) 0.029(2) Uani 1 1 d .
C23 C 0.6500(9) 0.7053(8) 0.7521(7) 0.036(2) Uani 1 1 d .
C24 C 0.6852(9) 0.6346(9) 0.7980(7) 0.037(2) Uani 1 1 d .
C25 C 0.6248(10) 0.5274(9) 0.7573(8) 0.045(3) Uani 1 1 d .
H25 H 0.6481 0.4784 0.7865 0.055 Uiso 1 1 calc R
C26 C 0.5312(11) 0.4916(9) 0.6750(9) 0.055(3) Uani 1 1 d .
C27 C 0.4988(10) 0.5641(10) 0.6320(8) 0.054(3) Uani 1 1 d .
H27 H 0.4354 0.5393 0.5760 0.064 Uiso 1 1 calc R
C28 C 0.5564(10) 0.6740(9) 0.6681(8) 0.042(2) Uani 1 1 d .
C29 C 0.5167(11) 0.7513(10) 0.6202(8) 0.051(3) Uani 1 1 d .
H29A H 0.4988 0.7964 0.6597 0.077 Uiso 1 1 calc R
H29B H 0.4463 0.7133 0.5666 0.077 Uiso 1 1 calc R
H29C H 0.5797 0.7940 0.6034 0.077 Uiso 1 1 calc R
C30 C 0.7820(11) 0.6711(10) 0.8904(7) 0.049(3) Uani 1 1 d .
H30A H 0.8561 0.7151 0.8874 0.073 Uiso 1 1 calc R
H30B H 0.7914 0.6105 0.9120 0.073 Uiso 1 1 calc R
H30C H 0.7607 0.7111 0.9313 0.073 Uiso 1 1 calc R
C31 C 0.4649(14) 0.3730(10) 0.6297(12) 0.082(5) Uani 1 1 d .
H31A H 0.3878 0.3613 0.5854 0.122 Uiso 1 1 calc R
H31B H 0.4545 0.3342 0.6748 0.122 Uiso 1 1 calc R
H31C H 0.5108 0.3489 0.6005 0.122 Uiso 1 1 calc R
C32 C 0.9726(13) 0.6084(9) 0.7447(9) 0.059(3) Uani 1 1 d .
H32A H 0.9536 0.6044 0.7988 0.070 Uiso 1 1 calc R
H32B H 1.0587 0.6438 0.7628 0.070 Uiso 1 1 calc R
C33 C 0.9272(15) 0.4949(11) 0.6823(11) 0.077(4) Uani 1 1 d .
H33A H 0.9756 0.4921 0.6463 0.092 Uiso 1 1 calc R
H33B H 0.9266 0.4415 0.7174 0.092 Uiso 1 1 calc R
C34 C 0.8027(14) 0.4815(11) 0.6242(12) 0.078(4) Uani 1 1 d .
H34A H 0.7772 0.4344 0.5654 0.093 Uiso 1 1 calc R
H34B H 0.7468 0.4520 0.6530 0.093 Uiso 1 1 calc R
C35 C 0.8079(12) 0.5871(9) 0.6144(9) 0.056(3) Uani 1 1 d .
H35A H 0.8164 0.5978 0.5576 0.067 Uiso 1 1 calc R
H35B H 0.7347 0.5955 0.6144 0.067 Uiso 1 1 calc R
C36 C 1.0130(9) 1.0542(8) 0.7576(7) 0.032(2) Uani 1 1 d .
C37 C 0.6859(19) 0.0506(18) 0.666(2) 0.151(12) Uani 1 1 d .
H37A H 0.6878 -0.0193 0.6498 0.181 Uiso 1 1 calc R
H37B H 0.7295 0.0785 0.7305 0.181 Uiso 1 1 calc R
C38 C 0.7426(19) 0.115(2) 0.6219(15) 0.114(7) Uani 1 1 d .
H38A H 0.7541 0.0731 0.5745 0.137 Uiso 1 1 calc R
H38B H 0.8205 0.1647 0.6640 0.137 Uiso 1 1 calc R
C39 C 0.671(2) 0.1669(19) 0.585(2) 0.145(11) Uani 1 1 d .
H39A H 0.6454 0.1508 0.5199 0.175 Uiso 1 1 calc R
H39B H 0.7126 0.2430 0.6092 0.175 Uiso 1 1 calc R
C40 C 0.566(2) 0.126(2) 0.614(3) 0.208(18) Uani 1 1 d .
H40A H 0.5686 0.1806 0.6602 0.249 Uiso 1 1 calc R
H40B H 0.4909 0.1059 0.5622 0.249 Uiso 1 1 calc R
C41 C 0.577(3) 0.6475(19) 0.028(2) 0.148(11) Uani 1 1 d .
H41A H 0.5054 0.5848 -0.0060 0.178 Uiso 1 1 calc R
H41B H 0.6458 0.6328 0.0254 0.178 Uiso 1 1 calc R
C42 C 0.587(3) 0.670(2) 0.121(2) 0.150(11) Uani 1 1 d .
H42A H 0.6485 0.6509 0.1607 0.180 Uiso 1 1 calc R
H42B H 0.5116 0.6377 0.1279 0.180 Uiso 1 1 calc R
C43 C 0.626(2) 0.795(3) 0.134(2) 0.175(14) Uani 1 1 d .
H43A H 0.5682 0.8175 0.1497 0.210 Uiso 1 1 calc R
H43B H 0.7035 0.8306 0.1833 0.210 Uiso 1 1 calc R
C44 C 0.634(3) 0.8241(17) 0.0585(13) 0.162(14) Uani 1 1 d .
H44A H 0.7169 0.8521 0.0639 0.195 Uiso 1 1 calc R
H44B H 0.6008 0.8785 0.0476 0.195 Uiso 1 1 calc R
Dy1 Dy 0.96335(4) 0.85818(4) 0.72605(3) 0.02883(17) Uani 1 1 d .
N1 N 1.1454(7) 1.0114(7) 0.6322(5) 0.0354(19) Uani 1 1 d .
N2 N 1.2252(8) 0.8988(7) 0.6688(6) 0.041(2) Uani 1 1 d .
N3 N 0.8524(7) 0.9673(7) 0.8646(5) 0.0331(18) Uani 1 1 d .
N4 N 0.7114(7) 0.8176(6) 0.7975(5) 0.0322(18) Uani 1 1 d .
O1 O 0.9106(7) 0.6636(6) 0.6904(5) 0.0462(18) Uani 1 1 d .
O2 O 0.5747(12) 0.0412(14) 0.6465(14) 0.150(7) Uani 1 1 d .
O3 O 0.5700(14) 0.7357(11) -0.0108(9) 0.116(5) Uani 1 1 d .
Br1 Br 0.79545(14) 0.81526(13) 0.55791(10) 0.0719(4) Uani 1 1 d .
Br2 Br 1.11642(14) 0.85345(13) 0.88747(9) 0.0683(4) Uani 1 1 d .

loop_
_atom_site_aniso_label
_atom_site_aniso_U_11
_atom_site_aniso_U_22
_atom_site_aniso_U_33
_atom_site_aniso_U_23
_atom_site_aniso_U_13
_atom_site_aniso_U_12
C1 0.057(7) 0.030(6) 0.064(8) 0.009(5) 0.031(6) 0.017(5)
C2 0.048(7) 0.033(6) 0.060(7) 0.025(5) 0.025(6) 0.012(5)
C3 0.030(5) 0.037(5) 0.035(5) 0.007(4) 0.012(4) 0.009(4)
C4 0.038(6) 0.048(6) 0.032(5) 0.016(5) 0.017(5) 0.014(5)
C5 0.037(6) 0.051(7) 0.053(7) 0.017(6) 0.023(5) 0.013(5)
C6 0.045(7) 0.057(7) 0.059(7) 0.024(6) 0.038(6) 0.017(6)
C7 0.033(5) 0.035(5) 0.033(5) 0.006(4) 0.019(4) 0.014(4)
C8 0.039(6) 0.041(6) 0.061(7) 0.015(5) 0.035(6) 0.012(5)
C9 0.035(6) 0.049(7) 0.084(9) 0.022(6) 0.036(6) 0.021(5)
C10 0.037(7) 0.073(9) 0.104(12) 0.049(9) 0.041(8) 0.028(7)
C11 0.064(10) 0.047(8) 0.158(17) 0.041(10) 0.080(12) 0.025(7)
C12 0.079(11) 0.047(8) 0.135(16) 0.006(9) 0.087(12) 0.009(7)
C13 0.051(7) 0.045(7) 0.088(10) 0.010(7) 0.049(8) 0.016(6)
C14 0.071(10) 0.069(10) 0.074(10) -0.020(8) 0.034(9) 0.007(8)
C15 0.042(7) 0.066(9) 0.076(9) 0.018(7) 0.019(7) 0.020(6)
C16 0.101(14) 0.077(11) 0.23(2) 0.085(14) 0.117(16) 0.054(11)
C17 0.050(7) 0.029(5) 0.040(6) -0.002(4) 0.017(5) 0.013(5)
C18 0.032(5) 0.032(5) 0.027(5) 0.003(4) 0.009(4) 0.011(4)
C19 0.034(5) 0.036(5) 0.030(5) 0.001(4) 0.016(4) 0.005(4)
C20 0.039(6) 0.046(6) 0.048(6) 0.001(5) 0.028(5) 0.010(5)
C21 0.038(6) 0.046(6) 0.047(6) 0.008(5) 0.024(5) 0.015(5)
C22 0.031(5) 0.031(5) 0.024(5) 0.006(4) 0.011(4) 0.010(4)
C23 0.030(5) 0.036(5) 0.038(6) 0.002(4) 0.018(5) 0.004(4)
C24 0.034(6) 0.045(6) 0.035(5) 0.004(5) 0.017(5) 0.015(5)
C25 0.044(6) 0.037(6) 0.055(7) 0.009(5) 0.019(6) 0.014(5)
C26 0.040(7) 0.040(6) 0.068(8) -0.012(6) 0.020(6) 0.000(5)
C27 0.030(6) 0.061(8) 0.047(7) -0.006(6) 0.002(5) 0.007(5)
C28 0.036(6) 0.042(6) 0.043(6) 0.003(5) 0.015(5) 0.009(5)
C29 0.041(7) 0.060(8) 0.045(7) 0.010(6) 0.007(5) 0.017(6)
C30 0.056(7) 0.053(7) 0.040(6) 0.013(5) 0.017(6) 0.024(6)
C31 0.073(10) 0.038(7) 0.108(13) -0.016(8) 0.029(9) 0.004(7)
C32 0.075(9) 0.040(7) 0.061(8) 0.014(6) 0.023(7) 0.024(6)
C33 0.087(11) 0.044(8) 0.091(11) 0.007(7) 0.023(9) 0.029(8)
C34 0.069(10) 0.054(8) 0.100(12) -0.004(8) 0.025(9) 0.024(7)
C35 0.055(8) 0.037(6) 0.064(8) -0.003(6) 0.022(7) 0.009(6)
C36 0.031(5) 0.033(5) 0.033(5) 0.009(4) 0.015(4) 0.009(4)
C37 0.086(15) 0.111(17) 0.31(4) 0.12(2) 0.09(2) 0.057(13)
C38 0.089(14) 0.16(2) 0.120(17) 0.061(16) 0.054(13) 0.061(15)
C39 0.094(15) 0.116(17) 0.28(3) 0.11(2) 0.10(2) 0.051(14)
C40 0.091(18) 0.18(3) 0.41(5) 0.14(3) 0.10(3) 0.09(2)
C41 0.21(3) 0.102(18) 0.19(3) 0.062(19) 0.14(3) 0.061(19)
C42 0.14(2) 0.17(3) 0.16(3) 0.11(2) 0.06(2) 0.06(2)
C43 0.095(18) 0.19(3) 0.14(2) -0.06(2) -0.030(17) 0.038(19)
C44 0.27(4) 0.088(15) 0.049(10) -0.013(10) 0.056(16) -0.023(17)
Dy1 0.0281(3) 0.0308(3) 0.0270(3) 0.00373(18) 0.01335(19) 0.00847(18)
N1 0.031(4) 0.046(5) 0.031(4) 0.007(4) 0.017(4) 0.014(4)
N2 0.035(5) 0.041(5) 0.047(5) 0.003(4) 0.022(4) 0.010(4)
N3 0.029(4) 0.039(5) 0.030(4) 0.007(4) 0.013(4) 0.009(4)
N4 0.030(4) 0.037(5) 0.031(4) 0.006(4) 0.016(4) 0.010(4)
O1 0.046(4) 0.036(4) 0.054(5) 0.005(4) 0.018(4) 0.014(3)
O2 0.076(9) 0.157(14) 0.27(2) 0.147(15) 0.087(12) 0.063(10)
O3 0.146(13) 0.090(9) 0.078(8) 0.009(7) 0.038(9) 0.011(9)
Br1 0.0629(9) 0.0806(10) 0.0509(8) 0.0195(7) 0.0095(7) 0.0104(7)
Br2 0.0646(9) 0.0851(10) 0.0491(8) 0.0048(7) 0.0130(7) 0.0325(8)

loop_
_atom_type_symbol
_atom_type_description
_atom_type_scat_dispersion_real
_atom_type_scat_dispersion_imag
_atom_type_scat_source
C C 0.0033 0.0016 'International Tables Vol C Tables 4.2.6.8 and 6.1.1.4'
H H 0.0000 0.0000 'International Tables Vol C Tables 4.2.6.8 and 6.1.1.4'
N N 0.0061 0.0033 'International Tables Vol C Tables 4.2.6.8 and 6.1.1.4'
O O 0.0106 0.0060 'International Tables Vol C Tables 4.2.6.8 and 6.1.1.4'
Br Br -0.2901 2.4595 'International Tables Vol C Tables 4.2.6.8 and 6.1.1.4'
Dy Dy -0.1892 4.4098 'International Tables Vol C Tables 4.2.6.8 and 6.1.1.4'

loop_
_geom_angle_atom_site_label_1
_geom_angle_atom_site_label_2
_geom_angle_atom_site_label_3
_geom_angle
C17 C1 C2 118.7(10)
C1 C2 C3 120.6(10)
C2 C3 C36 122.3(10)
C2 C3 C4 117.1(9)
C36 C3 C4 120.5(9)
N1 C4 C3 112.8(8)
C6 C5 N1 107.8(10)
C5 C6 N2 105.3(10)
N2 C7 N1 103.1(8)
N2 C7 Dy1 134.4(7)
N1 C7 Dy1 121.3(6)
C9 C8 C13 123.9(11)
C9 C8 N2 119.0(10)
C13 C8 N2 117.0(11)
C8 C9 C10 117.2(13)
C8 C9 C15 122.7(11)
C10 C9 C15 120.1(13)
C11 C10 C9 122.1(15)
C10 C11 C12 118.2(13)
C10 C11 C16 119.8(19)
C12 C11 C16 122.0(17)
C13 C12 C11 121.2(14)
C12 C13 C8 117.4(14)
C12 C13 C14 120.2(14)
C8 C13 C14 122.4(12)
C1 C17 C18 121.3(10)
C17 C18 C36 122.9(9)
C17 C18 C19 118.1(9)
C36 C18 C19 119.0(8)
N3 C19 C18 114.0(8)
C21 C20 N3 106.3(9)
C20 C21 N4 106.6(9)
N3 C22 N4 104.1(8)
N3 C22 Dy1 120.5(6)
N4 C22 Dy1 135.1(6)
C24 C23 C28 123.4(10)
C24 C23 N4 117.1(9)
C28 C23 N4 119.4(9)
C23 C24 C25 117.8(10)
C23 C24 C30 121.8(10)
C25 C24 C30 120.3(10)
C26 C25 C24 121.5(11)
C27 C26 C25 118.8(11)
C27 C26 C31 119.7(13)
C25 C26 C31 121.5(13)
C26 C27 C28 123.1(11)
C23 C28 C27 115.3(10)
C23 C28 C29 122.9(10)
C27 C28 C29 121.8(11)
O1 C32 C33 105.0(11)
C34 C33 C32 101.2(11)
C35 C34 C33 106.0(12)
O1 C35 C34 107.7(11)
C3 C36 C18 114.2(9)
C3 C36 Dy1 122.5(7)
C18 C36 Dy1 123.4(7)
O2 C37 C38 114(2)
C37 C38 C39 106.3(18)
C38 C39 C40 104.4(19)
O2 C40 C39 105.7(17)
C42 C41 O3 110(2)
C41 C42 C43 96(2)
C44 C43 C42 111(2)
C43 C44 O3 107(2)
O1 Dy1 C36 178.4(3)
O1 Dy1 C7 101.8(3)
C36 Dy1 C7 78.0(3)
O1 Dy1 C22 102.1(3)
C36 Dy1 C22 78.1(3)
C7 Dy1 C22 156.1(3)
O1 Dy1 Br1 83.33(19)
C36 Dy1 Br1 95.1(2)
C7 Dy1 Br1 90.0(2)
C22 Dy1 Br1 93.5(2)
O1 Dy1 Br2 83.92(19)
C36 Dy1 Br2 97.7(2)
C7 Dy1 Br2 93.5(2)
C22 Dy1 Br2 88.3(2)
Br1 Dy1 Br2 167.22(5)
C5 N1 C7 112.5(9)
C5 N1 C4 124.6(9)
C7 N1 C4 122.9(8)
C7 N2 C6 111.3(9)
C7 N2 C8 125.4(9)
C6 N2 C8 122.8(9)
C22 N3 C20 111.1(8)
C22 N3 C19 124.6(8)
C20 N3 C19 124.0(8)
C22 N4 C21 112.0(8)
C22 N4 C23 124.1(8)
C21 N4 C23 122.9(8)
C32 O1 C35 109.2(9)
C32 O1 Dy1 125.1(7)
C35 O1 Dy1 125.6(7)
C37 O2 C40 105.8(16)
C44 O3 C41 106.1(19)

loop_
_geom_bond_atom_site_label_1
_geom_bond_atom_site_label_2
_geom_bond_distance
C1 C17 1.356(16)
C1 C2 1.378(16)
C2 C3 1.407(14)
C3 C36 1.409(14)
C3 C4 1.514(14)
C4 N1 1.491(13)
C5 C6 1.350(16)
C5 N1 1.356(13)
C6 N2 1.410(14)
C7 N2 1.363(12)
C7 N1 1.365(12)
C7 Dy1 2.520(9)
C8 C9 1.357(17)
C8 C13 1.393(17)
C8 N2 1.439(14)
C9 C10 1.409(17)
C9 C15 1.511(18)
C10 C11 1.38(2)
C11 C12 1.41(2)
C11 C16 1.52(2)
C12 C13 1.39(2)
C13 C14 1.53(2)
C17 C18 1.391(14)
C18 C36 1.411(13)
C18 C19 1.520(13)
C19 N3 1.473(12)
C20 C21 1.341(15)
C20 N3 1.393(12)
C21 N4 1.363(12)
C22 N3 1.336(12)
C22 N4 1.352(12)
C22 Dy1 2.536(9)
C23 C24 1.381(15)
C23 C28 1.391(15)
C23 N4 1.456(13)
C24 C25 1.383(15)
C24 C30 1.495(15)
C25 C26 1.370(17)
C26 C27 1.365(18)
C26 C31 1.530(16)
C27 C28 1.402(16)
C28 C29 1.497(16)
C32 O1 1.429(14)
C32 C33 1.565(18)
C33 C34 1.50(2)
C34 C35 1.454(18)
C35 O1 1.453(14)
C36 Dy1 2.502(10)
C37 O2 1.30(2)
C37 C38 1.35(3)
C38 C39 1.36(3)
C39 C40 1.50(3)
C40 O2 1.35(3)
C41 C42 1.43(3)
C41 O3 1.44(3)
C42 C43 1.59(4)
C43 C44 1.33(4)
C44 O3 1.36(2)
Dy1 O1 2.476(7)
Dy1 Br1 2.7086(14)
Dy1 Br2 2.7189(14)
